data_2006615
loop_
_publ_author_name
'Bolte, Michael'

_publ_section_title
;
 1,3-Bis(2,4,6-triphenylpyrimidin-5-yl)urea--Acetone (1/1) at 133K
;
_journal_issue 10
_journal_name_full 'Acta Crystallographica Section C'
_journal_page_first IUC9700015
_journal_paper_doi 10.1107/S010827019709940X
_journal_volume 53
_journal_year 1997
_chemical_formula_iupac 'C45 H32 N6 O , C3 H6 O'
_chemical_formula_sum 'C48 H38 N6 O2'
_chemical_formula_weight 730.84
_chemical_name_systematic
;
1,3-Bis-(2,4,6-Triphenyl-pyrimidin-5-yl)-urea
;
_space_group_IT_number 15
_symmetry_cell_setting monoclinic
_symmetry_space_group_name_Hall '-C 2yc'
_symmetry_space_group_name_H-M 'C 1 2/c 1'
_audit_creation_method SHELXL
_cell_angle_alpha 90
_cell_angle_beta 109.0240(10)
_cell_angle_gamma 90
_cell_formula_units_Z 8
_cell_length_a 25.4066(3)
_cell_length_b 20.99920(10)
_cell_length_c 15.2026(2)
_cell_measurement_reflns_used 8192
_cell_measurement_temperature 133
_cell_measurement_theta_max 25.00
_cell_measurement_theta_min 1.00
_cell_volume 7667.87(15)
_computing_cell_refinement 'Siemens SMART'
_computing_data_collection 'Siemens SMART'
_computing_data_reduction 'Siemens SAINT'
_computing_molecular_graphics 'XP (Siemens XTL-Plus)'
_computing_structure_refinement 'SHELXL-96 (Sheldrick, 1996b)'
_computing_structure_solution 'SHELXS-96 (Sheldrick, 1990)'
_diffrn_ambient_temperature 133
_diffrn_measurement_device 'Siemens CCD three circle diffractometer'
_diffrn_measurement_method \w
_diffrn_radiation_monochromator 'highly oriented graphite crystal'
_diffrn_radiation_source 'fine-focus sealed tube'
_diffrn_radiation_type MoK\a
_diffrn_radiation_wavelength 0.71073
_diffrn_reflns_av_R_equivalents 0.0255
_diffrn_reflns_av_sigmaI/netI 0.0160
_diffrn_reflns_limit_h_max 31
_diffrn_reflns_limit_h_min -30
_diffrn_reflns_limit_k_max 25
_diffrn_reflns_limit_k_min -26
_diffrn_reflns_limit_l_max 19
_diffrn_reflns_limit_l_min -19
_diffrn_reflns_number 55549
_diffrn_reflns_theta_max 26.43
_diffrn_reflns_theta_min 1.70
_diffrn_standards_decay_% 0.0
_diffrn_standards_interval_time 660
_diffrn_standards_number 803
_exptl_absorpt_coefficient_mu 0.079
_exptl_absorpt_correction_T_max 1.0000
_exptl_absorpt_correction_T_min 0.8995
_exptl_absorpt_correction_type 'empirical, SADABS (Sheldrick, 1996a)'
_exptl_crystal_colour colourless
_exptl_crystal_density_diffrn 1.266
_exptl_crystal_density_method none
_exptl_crystal_description block
_exptl_crystal_F_000 3072
_exptl_crystal_size_max 0.60
_exptl_crystal_size_mid 0.50
_exptl_crystal_size_min 0.30
_refine_diff_density_max 0.540
_refine_diff_density_min -0.403
_refine_ls_extinction_coef 0.00051(7)
_refine_ls_extinction_method SHELXL
_refine_ls_goodness_of_fit_all 1.046
_refine_ls_goodness_of_fit_obs 1.057
_refine_ls_hydrogen_treatment 'see experimental section'
_refine_ls_matrix_type full
_refine_ls_number_parameters 512
_refine_ls_number_reflns 7745
_refine_ls_number_restraints 0
_refine_ls_restrained_S_all 1.046
_refine_ls_restrained_S_obs 1.057
_refine_ls_R_factor_all 0.0504
_refine_ls_R_factor_obs .0397
_refine_ls_shift/esd_max 0.005
_refine_ls_shift/esd_mean 0.000
_refine_ls_structure_factor_coef Fsqd
_refine_ls_weighting_details 'w=1/[\s^2^(Fo^2^)+(0.0430P)^2^+6.2247P] where P=(Fo^2^+2Fc^2^)/3'
_refine_ls_weighting_scheme calc
_refine_ls_wR_factor_all 0.1036
_refine_ls_wR_factor_obs .0954
_reflns_number_observed 6506
_reflns_number_total 7745
_reflns_observed_criterion >2sigma(I)
_cod_data_source_file qb0016.cif
_cod_data_source_block schue10
_cod_depositor_comments
;
The following automatic conversions were performed:
'_symmetry_cell_setting' value 'Monoclinic' changed to 'monoclinic'
according to '/home/saulius/struct/CIF-dictionaries/cif_core.dic'
dictionary named 'cif_core.dic' version 2.4.1 from 2010-06-29.

Automatic conversion script
Id: cif_fix_enum 1527 2010-12-29 10:47:43Z saulius 

The following automatic conversions were performed:

'_symmetry_cell_setting' value 'Monoclinic' changed to 'monoclinic'
according to /home/saulius/struct/CIF-dictionaries/cif_core.dic
dictionary named 'cif_core.dic' version 2.4.1 from 2010-06-29.

Automatic conversion script
Id: cif_fix_values 1715 2011-07-08 13:25:40Z adriana 

The following automatic conversions were performed:

'_refine_ls_weighting_scheme' value 'calc
w=1/[\s^2^(Fo^2^)+(0.0430P)^2^+6.2247P] where P=(Fo^2^+2Fc^2^)/3' was
changed to 'calc'. New tag '_refine_ls_weighting_details' was
created. The value of the new tag was set to
'w=1/[\s^2^(Fo^2^)+(0.0430P)^2^+6.2247P] where P=(Fo^2^+2Fc^2^)/3'.

Automatic conversion script
Id: cif_fix_values 3143 2015-03-26 13:38:13Z robertas 
;
_cod_original_cell_volume 7667.86(14)
_cod_original_sg_symbol_H-M 'C 2/c'
_cod_database_code 2006615
_cod_database_fobs_code 2006615

loop_
_symmetry_equiv_pos_as_xyz
'x, y, z'
'-x, y, -z+1/2'
'x+1/2, y+1/2, z'
'-x+1/2, y+1/2, -z+1/2'
'-x, -y, -z'
'x, -y, z-1/2'
'-x+1/2, -y+1/2, -z'
'x+1/2, -y+1/2, z-1/2'

loop_
_atom_site_aniso_label
_atom_site_aniso_U_11
_atom_site_aniso_U_22
_atom_site_aniso_U_33
_atom_site_aniso_U_12
_atom_site_aniso_U_13
_atom_site_aniso_U_23
N1 .0263(6) .0306(6) .0217(5) -.0005(4) .0091(4) -.0006(4)
C2 .0264(6) .0277(7) .0205(6) -.0009(5) .0086(5) -.0032(5)
C3 .0263(6) .0270(7) .0206(6) -.0017(5) .0076(5) -.0014(5)
C4 .0260(6) .0287(7) .0210(6) -.0026(5) .0079(5) -.0028(5)
N5 .0262(6) .0316(6) .0215(5) -.0025(5) .0070(4) -.0012(4)
C6 .0268(6) .0298(7) .0203(6) -.0007(5) .0081(5) -.0025(5)
C21 .0259(6) .0359(7) .0192(6) -.0003(5) .0105(5) -.0003(5)
C22 .0285(7) .0364(8) .0294(7) -.0012(6) .0120(5) .0021(6)
C23 .0314(7) .0470(9) .0365(8) -.0103(7) .0116(6) -.0023(7)
C24 .0233(7) .0611(10) .0394(8) -.0015(7) .0083(6) .0000(7)
C25 .0306(8) .0494(9) .0419(8) .0096(7) .0132(6) .0045(7)
C26 .0304(7) .0376(8) .0314(7) .0013(6) .0124(6) -.0006(6)
N31 .0278(6) .0278(6) .0211(5) -.0028(4) .0058(4) .0014(4)
C32 .0203(8) .0321(10) .0217(8) .000 .0103(7) .000
O33 .0342(7) .0296(8) .0242(6) .000 .0085(5) .000
C41 .0233(6) .0358(8) .0212(6) -.0057(5) .0050(5) -.0008(5)
C42 .0278(7) .0387(8) .0265(7) -.0038(6) .0074(5) -.0014(6)
C43 .0273(7) .0548(10) .0305(7) -.0054(6) .0114(6) -.0026(7)
C44 .0328(8) .0549(10) .0334(7) -.0125(7) .0127(6) .0062(7)
C45 .0369(8) .0415(9) .0418(8) -.0075(7) .0112(7) .0094(7)
C46 .0293(7) .0379(8) .0337(7) -.0026(6) .0106(6) .0038(6)
C61 .0304(7) .0304(7) .0205(6) .0027(5) .0092(5) -.0024(5)
C62 .0341(7) .0327(7) .0285(7) .0017(6) .0111(6) .0007(6)
C63 .0492(9) .0322(8) .0337(7) .0039(7) .0164(7) .0043(6)
C64 .0508(9) .0353(8) .0289(7) .0136(7) .0088(7) .0055(6)
C65 .0355(8) .0411(8) .0317(7) .0091(6) .0041(6) -.0009(6)
C66 .0317(7) .0354(8) .0268(7) .0022(6) .0095(5) -.0009(6)
N1A .0279(6) .0336(6) .0234(5) -.0023(5) .0103(4) -.0013(5)
C2A .0284(7) .0312(7) .0220(6) -.0012(5) .0097(5) .0014(5)
C3A .0301(7) .0309(7) .0233(6) -.0019(5) .0121(5) -.0008(5)
C4A .0292(7) .0318(7) .0228(6) -.0032(5) .0102(5) .0001(5)
N5A .0289(6) .0338(6) .0256(5) -.0041(5) .0120(5) -.0026(5)
C6A .0281(7) .0300(7) .0236(6) -.0026(5) .0105(5) .0011(5)
C21A .0277(7) .0402(8) .0178(6) -.0005(6) .0080(5) -.0008(5)
C22A .0310(7) .0417(8) .0284(7) -.0028(6) .0106(6) -.0047(6)
C23A .0321(8) .0564(10) .0369(8) -.0108(7) .0114(6) -.0066(7)
C24A .0251(7) .0742(12) .0365(8) .0005(7) .0088(6) -.0008(8)
C25A .0345(8) .0574(10) .0373(8) .0120(7) .0101(6) .0032(7)
C26A .0344(8) .0425(9) .0294(7) .0030(6) .0093(6) .0011(6)
N31A .0310(6) .0306(6) .0271(5) -.0045(5) .0147(5) -.0046(5)
C32A .0247(9) .0345(11) .0191(8) .000 .0058(7) .000
O33A .0443(8) .0325(8) .0288(7) .000 .0170(6) .000
C41A .0267(7) .0376(8) .0241(6) -.0059(6) .0123(5) -.0040(5)
C42A .0287(7) .0367(8) .0350(7) -.0027(6) .0117(6) -.0016(6)
C43A .0275(7) .0491(9) .0293(7) -.0049(6) .0069(6) -.0001(6)
C44A .0346(8) .0457(9) .0283(7) -.0112(7) .0084(6) -.0075(6)
C45A .0434(9) .0374(8) .0388(8) -.0059(7) .0072(7) -.0072(6)
C46A .0344(8) .0387(8) .0317(7) -.0034(6) .0063(6) -.0032(6)
C61A .0307(7) .0287(7) .0228(6) .0011(5) .0107(5) .0022(5)
C62A .0305(7) .0311(7) .0300(7) -.0007(6) .0108(6) .0013(5)
C63A .0421(8) .0286(7) .0313(7) .0013(6) .0106(6) -.0014(6)
C64A .0442(8) .0305(7) .0328(7) .0102(6) .0184(6) .0037(6)
C65A .0334(7) .0347(8) .0382(8) .0045(6) .0182(6) .0058(6)
C66A .0328(7) .0318(7) .0323(7) -.0018(6) .0135(6) -.0006(6)
C1L .0502(10) .0412(9) .0491(9) -.0060(7) .0256(8) -.0043(7)
C2L .0532(14) .0325(12) .0456(12) .000 .0227(11) .000
O2L .143(2) .0324(11) .0651(13) .000 -.0269(13) .000
C1LA .0566(10) .0468(10) .0364(8) -.0071(8) .0044(7) -.0016(7)
C2LA .0630(16) .0359(13) .0621(16) .000 .0208(13) .000
O2LA .215(4) .0309(12) .303(5) .000 .217(4) .000

loop_
_atom_site_label
_atom_site_fract_x
_atom_site_fract_y
_atom_site_fract_z
_atom_site_U_iso_or_equiv
_atom_site_thermal_displace_type
_atom_site_calc_flag
_atom_site_refinement_flags
_atom_site_occupancy
_atom_site_disorder_group
_atom_site_type_symbol
N1 .05027(4) .35572(5) .53329(7) .0259(2) Uani d . 1 . N
C2 .02475(5) .39065(6) .45719(8) .0247(3) Uani d . 1 . C
C3 .05533(5) .42702(6) .41330(8) .0247(3) Uani d . 1 . C
C4 .11306(5) .42965(6) .45676(8) .0252(3) Uani d . 1 . C
N5 .13837(4) .39536(5) .53362(7) .0266(2) Uani d . 1 . N
C6 .10615(5) .35847(6) .56689(8) .0255(3) Uani d . 1 . C
C21 -.03715(5) .38749(6) .42047(8) .0263(3) Uani d . 1 . C
C22 -.06334(6) .32850(7) .40667(9) .0308(3) Uani d . 1 . C
H22 -.0418 .2907 .4230 .037 Uiso calc R 1 . H
C23 -.12094(6) .32455(8) .36911(10) .0382(3) Uani d . 1 . C
H23 -.1386 .2841 .3588 .046 Uiso calc R 1 . H
C24 -.15252(6) .37955(8) .34672(11) .0417(4) Uani d . 1 . C
H24 -.1919 .3768 .3211 .050 Uiso calc R 1 . H
C25 -.12690(6) .43849(8) .36160(11) .0403(4) Uani d . 1 . C
H25 -.1487 .4762 .3469 .048 Uiso calc R 1 . H
C26 -.06932(6) .44260(7) .39795(10) .0326(3) Uani d . 1 . C
H26 -.0518 .4831 .4075 .039 Uiso calc R 1 . H
N31 .02876(4) .45626(5) .32606(7) .0261(2) Uani d . 1 . N
H31 .0306 .4978 .3204 .031 Uiso calc R 1 . H
C32 .0000 .42002(9) .2500 .0239(4) Uani d S 1 . C
O33 .0000 .36214(6) .2500 .0296(3) Uani d S 1 . O
C41 .15009(5) .46774(7) .41881(8) .0273(3) Uani d . 1 . C
C42 .19621(6) .43850(7) .40600(9) .0313(3) Uani d . 1 . C
H42 .2035 .3948 .4216 .038 Uiso calc R 1 . H
C43 .23166(6) .47282(8) .37054(10) .0371(3) Uani d . 1 . C
H43 .2631 .4527 .3619 .044 Uiso calc R 1 . H
C44 .22091(6) .53627(8) .34796(10) .0399(4) Uani d . 1 . C
H44 .2448 .5596 .3230 .048 Uiso calc R 1 . H
C45 .17550(6) .56600(8) .36150(11) .0405(4) Uani d . 1 . C
H45 .1686 .6098 .3466 .049 Uiso calc R 1 . H
C46 .13998(6) .53183(7) .39680(10) .0335(3) Uani d . 1 . C
H46 .1088 .5523 .4059 .040 Uiso calc R 1 . H
C61 .13512(5) .31725(6) .64806(8) .0269(3) Uani d . 1 . C
C62 .10613(6) .27039(7) .67891(9) .0316(3) Uani d . 1 . C
H62 .0675 .2642 .6472 .038 Uiso calc R 1 . H
C63 .13326(7) .23284(7) .75540(10) .0376(3) Uani d . 1 . C
H63 .1131 .2014 .7761 .045 Uiso calc R 1 . H
C64 .18971(7) .24121(7) .80167(10) .0394(4) Uani d . 1 . C
H64 .2082 .2158 .8544 .047 Uiso calc R 1 . H
C65 .21910(6) .28676(7) .77071(10) .0378(3) Uani d . 1 . C
H65 .2579 .2921 .8018 .045 Uiso calc R 1 . H
C66 .19207(6) .32460(7) .69441(9) .0313(3) Uani d . 1 . C
H66 .2125 .3557 .6736 .038 Uiso calc R 1 . H
N1A .45886(4) .65008(5) .98482(7) .0278(2) Uani d . 1 . N
C2A .48205(5) .61469(6) .93362(9) .0269(3) Uani d . 1 . C
C3A .44904(6) .57789(6) .85905(9) .0273(3) Uani d . 1 . C
C4A .39223(5) .57393(6) .84719(9) .0275(3) Uani d . 1 . C
N5A .36950(5) .60773(5) .90051(7) .0287(2) Uani d . 1 . N
C6A .40346(5) .64600(6) .96495(9) .0267(3) Uani d . 1 . C
C21A .54385(5) .61648(7) .95911(8) .0284(3) Uani d . 1 . C
C22A .57166(6) .67439(7) .97585(9) .0335(3) Uani d . 1 . C
H22A .5514 .7128 .9730 .040 Uiso calc R 1 . H
C23A .62918(6) .67646(8) .99684(11) .0418(4) Uani d . 1 . C
H23A .6480 .7163 1.0071 .050 Uiso calc R 1 . H
C24A .65900(6) .62069(9) 1.00273(11) .0455(4) Uani d . 1 . C
H24A .6983 .6222 1.0170 .055 Uiso calc R 1 . H
C25A .63186(6) .56273(9) .98789(11) .0434(4) Uani d . 1 . C
H25A .6525 .5244 .9927 .052 Uiso calc R 1 . H
C26A .57442(6) .56038(7) .96587(10) .0357(3) Uani d . 1 . C
H26A .5558 .5205 .9554 .043 Uiso calc R 1 . H
N31A .47223(5) .54881(6) .79632(7) .0283(2) Uani d . 1 . N
H31A .4689 .5074 .7868 .034 Uiso calc R 1 . H
C32A .5000 .58503(9) .7500 .0264(4) Uani d S 1 . C
O33A .5000 .64295(7) .7500 .0340(3) Uani d S 1 . O
C41A .35386(5) .53282(7) .77459(9) .0285(3) Uani d . 1 . C
C42A .30750(6) .55899(7) .70826(10) .0331(3) Uani d . 1 . C
H42A .3003 .6033 .7093 .040 Uiso calc R 1 . H
C43A .27163(6) .52066(8) .64045(10) .0359(3) Uani d . 1 . C
H43A .2405 .5390 .5944 .043 Uiso calc R 1 . H
C44A .28116(6) .45615(8) .63990(10) .0366(3) Uani d . 1 . C
H44A .2565 .4300 .5937 .044 Uiso calc R 1 . H
C45A .32663(7) .42942(8) .70659(11) .0414(4) Uani d . 1 . C
H45A .3328 .3848 .7067 .050 Uiso calc R 1 . H
C46A .36328(6) .46784(7) .77339(10) .0360(3) Uani d . 1 . C
H46A .3949 .4495 .8184 .043 Uiso calc R 1 . H
C61A .37728(5) .68604(6) 1.02016(9) .0269(3) Uani d . 1 . C
C62A .40608(6) .73650(7) 1.07433(9) .0303(3) Uani d . 1 . C
H62A .4428 .7462 1.0753 .036 Uiso calc R 1 . H
C63A .38158(6) .77273(7) 1.12697(10) .0343(3) Uani d . 1 . C
H63A .4015 .8071 1.1635 .041 Uiso calc R 1 . H
C64A .32814(6) .75869(7) 1.12612(10) .0344(3) Uani d . 1 . C
H64A .3116 .7830 1.1629 .041 Uiso calc R 1 . H
C65A .29892(6) .70922(7) 1.07172(10) .0338(3) Uani d . 1 . C
H65A .2621 .6999 1.0705 .041 Uiso calc R 1 . H
C66A .32327(6) .67318(7) 1.01889(10) .0316(3) Uani d . 1 . C
H66A .3029 .6394 .9815 .038 Uiso calc R 1 . H
C1L .03614(7) .67580(8) .33184(12) .0446(4) Uani d . 1 . C
H1L1 .0335 .7215 .3183 .067 Uiso calc R 1 . H
H1L2 .0748 .6618 .3457 .067 Uiso calc R 1 . H
H1L3 .0240 .6674 .3857 .067 Uiso calc R 1 . H
C2L .0000 .64041(11) .2500 .0422(5) Uani d S 1 . C
O2L .0000 .58316(9) .2500 .0948(9) Uani d S 1 . O
C1LA .46264(7) .33162(8) .79012(11) .0492(4) Uani d . 1 . C
H1L4 .4715 .3432 .8558 .074 Uiso calc R 1 . H
H1L5 .4678 .2857 .7850 .074 Uiso calc R 1 . H
H1L6 .4239 .3429 .7562 .074 Uiso calc R 1 . H
C2LA .5000 .36642(12) .7500 .0536(6) Uani d S 1 . C
O2LA .5000 .42315(10) .7500 .1510(17) Uani d S 1 . O

loop_
_atom_type_symbol
_atom_type_description
_atom_type_scat_dispersion_real
_atom_type_scat_dispersion_imag
_atom_type_scat_source
C C 0.0033 0.0016 'International Tables Vol C Tables 4.2.6.8 and 6.1.1.4'
H H 0.0000 0.0000 'International Tables Vol C Tables 4.2.6.8 and 6.1.1.4'
N N 0.0061 0.0033 'International Tables Vol C Tables 4.2.6.8 and 6.1.1.4'
O O 0.0106 0.0060 'International Tables Vol C Tables 4.2.6.8 and 6.1.1.4'

loop_
_geom_angle_atom_site_label_1
_geom_angle_atom_site_label_2
_geom_angle_atom_site_label_3
_geom_angle_site_symmetry_1
_geom_angle_site_symmetry_3
_geom_angle
C2 N1 C6 . . 117.19(11)
N1 C2 C3 . . 121.29(11)
N1 C2 C21 . . 116.91(11)
C3 C2 C21 . . 121.78(11)
C4 C3 C2 . . 117.02(11)
C4 C3 N31 . . 122.06(11)
C2 C3 N31 . . 120.81(11)
N5 C4 C3 . . 121.32(11)
N5 C4 C41 . . 116.20(11)
C3 C4 C41 . . 122.43(11)
C6 N5 C4 . . 117.37(11)
N5 C6 N1 . . 125.50(12)
N5 C6 C61 . . 116.79(11)
N1 C6 C61 . . 117.70(11)
C22 C21 C26 . . 119.32(12)
C22 C21 C2 . . 119.45(12)
C26 C21 C2 . . 121.22(12)
C23 C22 C21 . . 120.26(14)
C24 C23 C22 . . 119.98(14)
C25 C24 C23 . . 120.17(14)
C24 C25 C26 . . 119.99(14)
C25 C26 C21 . . 120.26(14)
C32 N31 C3 . . 120.43(11)
O33 C32 N31 . 2 123.51(8)
O33 C32 N31 . . 123.52(8)
N31 C32 N31 2 . 112.97(16)
C46 C41 C42 . . 119.43(12)
C46 C41 C4 . . 121.56(12)
C42 C41 C4 . . 119.00(12)
C41 C42 C43 . . 120.42(14)
C44 C43 C42 . . 119.70(14)
C43 C44 C45 . . 120.31(13)
C44 C45 C46 . . 120.12(15)
C45 C46 C41 . . 120.01(14)
C66 C61 C62 . . 118.75(12)
C66 C61 C6 . . 120.29(12)
C62 C61 C6 . . 120.96(12)
C63 C62 C61 . . 120.58(13)
C62 C63 C64 . . 120.11(14)
C65 C64 C63 . . 119.82(13)
C64 C65 C66 . . 120.25(14)
C65 C66 C61 . . 120.47(14)
C6A N1A C2A . . 117.40(11)
N1A C2A C3A . . 120.90(12)
N1A C2A C21A . . 117.35(11)
C3A C2A C21A . . 121.76(12)
C4A C3A C2A . . 117.24(12)
C4A C3A N31A . . 121.85(12)
C2A C3A N31A . . 120.84(12)
N5A C4A C3A . . 121.36(12)
N5A C4A C41A . . 116.64(11)
C3A C4A C41A . . 122.00(12)
C6A N5A C4A . . 117.21(11)
N5A C6A N1A . . 125.46(12)
N5A C6A C61A . . 116.79(11)
N1A C6A C61A . . 117.73(11)
C22A C21A C26A . . 119.20(13)
C22A C21A C2A . . 120.02(13)
C26A C21A C2A . . 120.77(13)
C21A C22A C23A . . 120.24(14)
C24A C23A C22A . . 120.08(15)
C25A C24A C23A . . 120.17(14)
C24A C25A C26A . . 120.03(15)
C25A C26A C21A . . 120.26(15)
C32A N31A C3A . . 120.16(12)
O33A C32A N31A . . 123.54(8)
O33A C32A N31A . 2_656 123.54(8)
N31A C32A N31A . 2_656 112.93(16)
C46A C41A C42A . . 119.26(13)
C46A C41A C4A . . 120.44(12)
C42A C41A C4A . . 120.29(13)
C43A C42A C41A . . 120.35(14)
C44A C43A C42A . . 120.04(14)
C43A C44A C45A . . 120.09(13)
C44A C45A C46A . . 120.02(15)
C41A C46A C45A . . 120.22(14)
C66A C61A C62A . . 118.73(12)
C66A C61A C6A . . 120.13(12)
C62A C61A C6A . . 121.14(12)
C63A C62A C61A . . 120.59(13)
C64A C63A C62A . . 119.98(13)
C65A C64A C63A . . 119.91(13)
C64A C65A C66A . . 120.15(13)
C65A C66A C61A . . 120.63(13)
O2L C2L C1L . 2 120.08(10)
O2L C2L C1L . . 120.08(10)
C1L C2L C1L 2 . 119.8(2)
O2LA C2LA C1LA . 2_656 119.63(11)
O2LA C2LA C1LA . . 119.63(11)
C1LA C2LA C1LA 2_656 . 120.7(2)

loop_
_geom_bond_atom_site_label_1
_geom_bond_atom_site_label_2
_geom_bond_site_symmetry_2
_geom_bond_distance
_geom_bond_publ_flag
N1 C2 . 1.3446(16) ?
N1 C6 . 1.3443(16) ?
C2 C3 . 1.4036(18) ?
C2 C21 . 1.4888(17) ?
C3 C4 . 1.3999(18) ?
C3 N31 . 1.4170(16) ?
C4 N5 . 1.3443(16) ?
C4 C41 . 1.4871(18) ?
N5 C6 . 1.3402(17) ?
C6 C61 . 1.4905(18) ?
C21 C22 . 1.3892(19) ?
C21 C26 . 1.394(2) ?
C22 C23 . 1.3891(19) ?
C23 C24 . 1.384(2) ?
C24 C25 . 1.382(2) ?
C25 C26 . 1.388(2) ?
N31 C32 . 1.3782(15) ?
C32 O33 . 1.216(2) ?
C32 N31 2 1.3782(15) ?
C41 C46 . 1.390(2) ?
C41 C42 . 1.3916(19) ?
C42 C43 . 1.392(2) ?
C43 C44 . 1.381(2) ?
C44 C45 . 1.385(2) ?
C45 C46 . 1.390(2) ?
C61 C66 . 1.3963(19) ?
C61 C62 . 1.3983(19) ?
C62 C63 . 1.388(2) ?
C63 C64 . 1.387(2) ?
C64 C65 . 1.387(2) ?
C65 C66 . 1.389(2) ?
N1A C6A . 1.3426(17) ?
N1A C2A . 1.3433(17) ?
C2A C3A . 1.4021(18) ?
C2A C21A . 1.4899(18) ?
C3A C4A . 1.3975(19) ?
C3A N31A . 1.4130(16) ?
C4A N5A . 1.3416(17) ?
C4A C41A . 1.4873(18) ?
N5A C6A . 1.3413(17) ?
C6A C61A . 1.4892(18) ?
C21A C22A . 1.388(2) ?
C21A C26A . 1.396(2) ?
C22A C23A . 1.391(2) ?
C23A C24A . 1.382(2) ?
C24A C25A . 1.381(2) ?
C25A C26A . 1.388(2) ?
N31A C32A . 1.3769(15) ?
C32A O33A . 1.216(2) ?
C32A N31A 2_656 1.3770(15) ?
C41A C46A . 1.387(2) ?
C41A C42A . 1.3898(19) ?
C42A C43A . 1.389(2) ?
C43A C44A . 1.377(2) ?
C44A C45A . 1.383(2) ?
C45A C46A . 1.390(2) ?
C61A C66A . 1.3925(19) ?
C61A C62A . 1.3942(19) ?
C62A C63A . 1.390(2) ?
C63A C64A . 1.385(2) ?
C64A C65A . 1.383(2) ?
C65A C66A . 1.3871(19) ?
C1L C2L . 1.4828(19) ?
C2L O2L . 1.202(3) ?
C2L C1L 2 1.4827(19) ?
C1LA C2LA . 1.478(2) ?
C2LA O2LA . 1.191(3) ?
C2LA C1LA 2_656 1.478(2) ?

loop_
_geom_torsion_atom_site_label_1
_geom_torsion_atom_site_label_2
_geom_torsion_atom_site_label_3
_geom_torsion_atom_site_label_4
_geom_torsion_site_symmetry_4
_geom_torsion
C6 N1 C2 C3 . 1.74(18)
C6 N1 C2 C21 . -179.87(11)
N1 C2 C3 C4 . -5.38(18)
C21 C2 C3 C4 . 176.31(11)
N1 C2 C3 N31 . 170.88(11)
C21 C2 C3 N31 . -7.43(19)
C2 C3 C4 N5 . 4.42(18)
N31 C3 C4 N5 . -171.79(12)
C2 C3 C4 C41 . -178.45(12)
N31 C3 C4 C41 . 5.34(19)
C3 C4 N5 C6 . 0.12(18)
C41 C4 N5 C6 . -177.19(11)
C4 N5 C6 N1 . -4.29(19)
C4 N5 C6 C61 . 175.78(11)
C2 N1 C6 N5 . 3.35(19)
C2 N1 C6 C61 . -176.71(11)
N1 C2 C21 C22 . -49.32(16)
C3 C2 C21 C22 . 129.06(13)
N1 C2 C21 C26 . 131.93(13)
C3 C2 C21 C26 . -49.68(17)
C26 C21 C22 C23 . 1.25(19)
C2 C21 C22 C23 . -177.52(12)
C21 C22 C23 C24 . -1.1(2)
C22 C23 C24 C25 . 0.0(2)
C23 C24 C25 C26 . 0.8(2)
C24 C25 C26 C21 . -0.7(2)
C22 C21 C26 C25 . -0.4(2)
C2 C21 C26 C25 . 178.36(12)
C4 C3 N31 C32 . 117.41(12)
C2 C3 N31 C32 . -58.66(16)
C3 N31 C32 O33 . -7.30(12)
C3 N31 C32 N31 2 172.70(12)
N5 C4 C41 C46 . -130.35(13)
C3 C4 C41 C46 . 52.38(18)
N5 C4 C41 C42 . 49.02(17)
C3 C4 C41 C42 . -128.25(14)
C46 C41 C42 C43 . -0.7(2)
C4 C41 C42 C43 . 179.95(12)
C41 C42 C43 C44 . 0.0(2)
C42 C43 C44 C45 . 0.8(2)
C43 C44 C45 C46 . -0.9(2)
C44 C45 C46 C41 . 0.2(2)
C42 C41 C46 C45 . 0.6(2)
C4 C41 C46 C45 . 179.96(13)
N5 C6 C61 C66 . 9.23(18)
N1 C6 C61 C66 . -170.71(12)
N5 C6 C61 C62 . -170.36(12)
N1 C6 C61 C62 . 9.70(18)
C66 C61 C62 C63 . 1.4(2)
C6 C61 C62 C63 . -179.05(12)
C61 C62 C63 C64 . -0.5(2)
C62 C63 C64 C65 . -0.7(2)
C63 C64 C65 C66 . 0.9(2)
C64 C65 C66 C61 . 0.0(2)
C62 C61 C66 C65 . -1.11(19)
C6 C61 C66 C65 . 179.29(12)
C6A N1A C2A C3A . 3.56(18)
C6A N1A C2A C21A . -176.70(11)
N1A C2A C3A C4A . -7.12(19)
C21A C2A C3A C4A . 173.14(12)
N1A C2A C3A N31A . 169.89(12)
C21A C2A C3A N31A . -9.84(19)
C2A C3A C4A N5A . 4.92(19)
N31A C3A C4A N5A . -172.06(12)
C2A C3A C4A C41A . -175.76(12)
N31A C3A C4A C41A . 7.3(2)
C3A C4A N5A C6A . 0.71(19)
C41A C4A N5A C6A . -178.65(12)
C4A N5A C6A N1A . -4.80(19)
C4A N5A C6A C61A . 176.68(11)
C2A N1A C6A N5A . 2.65(19)
C2A N1A C6A C61A . -178.84(11)
N1A C2A C21A C22A . -46.69(17)
C3A C2A C21A C22A . 133.05(14)
N1A C2A C21A C26A . 133.75(13)
C3A C2A C21A C26A . -46.51(18)
C26A C21A C22A C23A . 1.6(2)
C2A C21A C22A C23A . -178.00(12)
C21A C22A C23A C24A . -1.1(2)
C22A C23A C24A C25A . 0.0(2)
C23A C24A C25A C26A . 0.8(2)
C24A C25A C26A C21A . -0.3(2)
C22A C21A C26A C25A . -0.8(2)
C2A C21A C26A C25A . 178.73(12)
C4A C3A N31A C32A . 121.30(13)
C2A C3A N31A C32A . -55.57(17)
C3A N31A C32A O33A . -10.01(13)
C3A N31A C32A N31A 2_656 169.99(13)
N5A C4A C41A C46A . -122.30(14)
C3A C4A C41A C46A . 58.35(18)
N5A C4A C41A C42A . 56.43(17)
C3A C4A C41A C42A . -122.93(15)
C46A C41A C42A C43A . -1.2(2)
C4A C41A C42A C43A . -179.99(12)
C41A C42A C43A C44A . 1.5(2)
C42A C43A C44A C45A . -0.3(2)
C43A C44A C45A C46A . -1.0(2)
C42A C41A C46A C45A . -0.1(2)
C4A C41A C46A C45A . 178.63(13)
C44A C45A C46A C41A . 1.3(2)
N5A C6A C61A C66A . 14.05(18)
N1A C6A C61A C66A . -164.59(12)
N5A C6A C61A C62A . -166.39(12)
N1A C6A C61A C62A . 14.97(18)
C66A C61A C62A C63A . 0.8(2)
C6A C61A C62A C63A . -178.74(12)
C61A C62A C63A C64A . 0.2(2)
C62A C63A C64A C65A . -1.0(2)
C63A C64A C65A C66A . 0.8(2)
C64A C65A C66A C61A . 0.3(2)
C62A C61A C66A C65A . -1.1(2)
C6A C61A C66A C65A . 178.51(12)
